data_7015813
loop_
_publ_author_name
'Levason, William'
'Light, Mark E.'
'Maheshwari, Seema'
'Reid, Gillian'
'Zhang, Wenjian'

_publ_section_title
;
 Unusual neutral ligand coordination to arsenic and antimony
 trifluoride.
;
_journal_issue 19
_journal_name_full 'Dalton transactions (Cambridge, England : 2003)'
_journal_page_first 5291
_journal_page_last 5297
_journal_paper_doi 10.1039/c1dt10113g
_journal_volume 40
_journal_year 2011
_chemical_absolute_configuration ad
_chemical_formula_moiety 'C25 H22 F3 O2 P2 Sb'
_chemical_formula_sum 'C25 H22 F3 O2 P2 Sb'
_chemical_formula_weight 595.12
_chemical_name_common
;trifluoro(methanediylbis(diphenylphosphane)
dioxide)antimony(iii)
;
_chemical_name_systematic
;
trifluoro(methanediylbis(diphenylphosphane) dioxide)antimony(III)
;
_space_group_IT_number 19
_space_group_name_Hall 'P 2ac 2ab'
_symmetry_cell_setting orthorhombic
_symmetry_space_group_name_Hall 'P 2ac 2ab'
_symmetry_space_group_name_H-M 'P 21 21 21'
_atom_sites_solution_hydrogens geom
_atom_sites_solution_primary direct
_atom_sites_solution_secondary difmap
_audit_creation_date 2010-07-13
_audit_creation_method 'SHELXL-97 + hand edit'
_cell_angle_alpha 90.00
_cell_angle_beta 90.00
_cell_angle_gamma 90.00
_cell_formula_units_Z 4
_cell_length_a 11.4165(15)
_cell_length_b 13.335(2)
_cell_length_c 15.599(2)
_cell_measurement_reflns_used 3021
_cell_measurement_temperature 120(2)
_cell_measurement_theta_max 27.48
_cell_measurement_theta_min 2.91
_cell_volume 2374.8(6)
_computing_cell_refinement 'DENZO (Otwinowski & Minor, 1997)'
_computing_data_collection 'COLLECT (Hooft, R.W.W., 1998)'
_computing_data_reduction 'DENZO (Otwinowski & Minor, 1997)'
_computing_structure_refinement 'SHELXL-97 (Sheldrick, 1997)'
_computing_structure_solution 'SHELXS-97 (Sheldrick, 1997)'
_diffrn_ambient_temperature 120(2)
_diffrn_measured_fraction_theta_full 0.995
_diffrn_measured_fraction_theta_max 0.995
_diffrn_measurement_device_type 'Bruker-Nonius 95mm CCD camera on \k-goniostat'
_diffrn_measurement_method '\f & \w scans'
_diffrn_radiation_monochromator '10cm confocal mirrors'
_diffrn_radiation_source 'Bruker-Nonius FR591 rotating anode'
_diffrn_radiation_type MoK\a
_diffrn_radiation_wavelength 0.71073
_diffrn_reflns_av_R_equivalents 0.0543
_diffrn_reflns_av_sigmaI/netI 0.0580
_diffrn_reflns_limit_h_max 14
_diffrn_reflns_limit_h_min -13
_diffrn_reflns_limit_k_max 15
_diffrn_reflns_limit_k_min -17
_diffrn_reflns_limit_l_max 20
_diffrn_reflns_limit_l_min -20
_diffrn_reflns_number 17960
_diffrn_reflns_theta_full 27.49
_diffrn_reflns_theta_max 27.49
_diffrn_reflns_theta_min 3.03
_diffrn_standards_number 0
_exptl_absorpt_coefficient_mu 1.341
_exptl_absorpt_correction_T_max 1.0000
_exptl_absorpt_correction_T_min 0.7950
_exptl_absorpt_correction_type multi-scan
_exptl_absorpt_process_details 'G.M. Sheldrick, (2007). SADABS. Version 2007/2. Bruker AXS Inc.'
_exptl_crystal_colour colourless
_exptl_crystal_density_diffrn 1.665
_exptl_crystal_density_method 'not measured'
_exptl_crystal_description block
_exptl_crystal_F_000 1184
_exptl_crystal_size_max 0.09
_exptl_crystal_size_mid 0.07
_exptl_crystal_size_min 0.06
_refine_diff_density_max 0.631
_refine_diff_density_min -0.493
_refine_diff_density_rms 0.121
_refine_ls_abs_structure_details 'Flack H D (1983), Acta Cryst. A39, 876-881'
_refine_ls_abs_structure_Flack 0.12(2)
_refine_ls_extinction_method none
_refine_ls_goodness_of_fit_ref 1.098
_refine_ls_hydrogen_treatment constr
_refine_ls_matrix_type full
_refine_ls_number_parameters 299
_refine_ls_number_reflns 5133
_refine_ls_number_restraints 0
_refine_ls_restrained_S_all 1.098
_refine_ls_R_factor_all 0.0521
_refine_ls_R_factor_gt 0.0427
_refine_ls_shift/su_max 0.000
_refine_ls_shift/su_mean 0.000
_refine_ls_structure_factor_coef Fsqd
_refine_ls_weighting_details 'w=1/[\s^2^(Fo^2^)+(0.0000P)^2^+5.3493P] where P=(Fo^2^+2Fc^2^)/3'
_refine_ls_weighting_scheme calc
_refine_ls_wR_factor_gt 0.0784
_refine_ls_wR_factor_ref 0.0828
_reflns_number_gt 4639
_reflns_number_total 5133
_reflns_threshold_expression I>2sigma(I)
_cod_data_source_file c1dt10113g.txt
_cod_data_source_block 10sm520a
_cod_depositor_comments
;
The following automatic conversions were performed:
'_atom_site_symetry_multiplicity' tag replaced with
'_atom_site_symmetry_multiplicity'.

Automatic conversion script
Id: cif_correct_tags 1440 2010-10-19 06:21:57Z saulius 
;
_cod_original_cell_volume 2374.7(6)
_cod_database_code 7015813

loop_
_symmetry_equiv_pos_as_xyz
'x, y, z'
'-x+1/2, -y, z+1/2'
'-x, y+1/2, -z+1/2'
'x+1/2, -y+1/2, -z'

loop_
_atom_site_label
_atom_site_type_symbol
_atom_site_fract_x
_atom_site_fract_y
_atom_site_fract_z
_atom_site_U_iso_or_equiv
_atom_site_adp_type
_atom_site_occupancy
_atom_site_symmetry_multiplicity
_atom_site_calc_flag
_atom_site_refinement_flags
_atom_site_disorder_assembly
_atom_site_disorder_group
Sb1 Sb 0.56504(3) 0.07904(3) 0.07398(2) 0.02189(9) Uani 1 1 d . . .
F1 F 0.5446(2) 0.0804(2) 0.19586(16) 0.0256(6) Uani 1 1 d . . .
F2 F 0.7162(2) 0.0178(2) 0.0877(2) 0.0315(7) Uani 1 1 d . . .
F3 F 0.4925(3) -0.0581(2) 0.0875(2) 0.0355(8) Uani 1 1 d . . .
P1 P 0.39719(11) 0.30252(10) 0.13884(9) 0.0203(3) Uani 1 1 d . . .
P2 P 0.65062(11) 0.28453(10) 0.19352(9) 0.0205(3) Uani 1 1 d . . .
O1 O 0.3939(3) 0.2052(3) 0.0916(2) 0.0234(8) Uani 1 1 d . . .
O2 O 0.6625(3) 0.2236(3) 0.1125(2) 0.0213(8) Uani 1 1 d . . .
C1 C 0.2569(4) 0.3309(4) 0.1846(3) 0.0207(11) Uani 1 1 d . . .
C2 C 0.1586(4) 0.3030(4) 0.1364(4) 0.0271(12) Uani 1 1 d . . .
H2 H 0.1674 0.2736 0.0813 0.033 Uiso 1 1 calc R . .
C3 C 0.0474(4) 0.3191(4) 0.1710(3) 0.0289(12) Uani 1 1 d . . .
H3 H -0.0200 0.3013 0.1388 0.035 Uiso 1 1 calc R . .
C4 C 0.0342(4) 0.3608(4) 0.2518(4) 0.0309(13) Uani 1 1 d . . .
H4 H -0.0418 0.3701 0.2753 0.037 Uiso 1 1 calc R . .
C5 C 0.1319(4) 0.3888(5) 0.2979(4) 0.0329(14) Uani 1 1 d . . .
H5 H 0.1230 0.4183 0.3529 0.040 Uiso 1 1 calc R . .
C6 C 0.2435(4) 0.3741(4) 0.2645(4) 0.0296(13) Uani 1 1 d . . .
H6 H 0.3104 0.3937 0.2965 0.036 Uiso 1 1 calc R . .
C7 C 0.4445(4) 0.4045(3) 0.0716(3) 0.0201(9) Uani 1 1 d . . .
C8 C 0.4497(5) 0.5024(4) 0.1024(3) 0.0300(12) Uani 1 1 d . . .
H8 H 0.4185 0.5187 0.1571 0.036 Uiso 1 1 calc R . .
C9 C 0.5010(4) 0.5755(5) 0.0519(3) 0.0317(12) Uani 1 1 d . . .
H9 H 0.5055 0.6425 0.0723 0.038 Uiso 1 1 calc R . .
C10 C 0.5459(4) 0.5518(4) -0.0282(3) 0.0304(13) Uani 1 1 d . . .
H10 H 0.5818 0.6024 -0.0621 0.036 Uiso 1 1 calc R . .
C11 C 0.5386(4) 0.4549(4) -0.0589(3) 0.0327(13) Uani 1 1 d . . .
H11 H 0.5687 0.4388 -0.1140 0.039 Uiso 1 1 calc R . .
C12 C 0.4870(4) 0.3809(4) -0.0088(3) 0.0262(12) Uani 1 1 d . . .
H12 H 0.4809 0.3143 -0.0298 0.031 Uiso 1 1 calc R . .
C13 C 0.4988(4) 0.3000(4) 0.2276(3) 0.0225(11) Uani 1 1 d . . .
H13A H 0.4776 0.2442 0.2665 0.027 Uiso 1 1 calc R . .
H13B H 0.4916 0.3633 0.2603 0.027 Uiso 1 1 calc R . .
C14 C 0.7111(4) 0.4076(4) 0.1774(3) 0.0226(11) Uani 1 1 d . . .
C15 C 0.7045(5) 0.4803(4) 0.2408(3) 0.0250(12) Uani 1 1 d . . .
H15 H 0.6659 0.4657 0.2933 0.030 Uiso 1 1 calc R . .
C16 C 0.7538(4) 0.5739(5) 0.2281(4) 0.0314(12) Uani 1 1 d . . .
H16 H 0.7493 0.6238 0.2715 0.038 Uiso 1 1 calc R . .
C17 C 0.8089(5) 0.5934(5) 0.1525(4) 0.0357(14) Uani 1 1 d . . .
H17 H 0.8447 0.6571 0.1445 0.043 Uiso 1 1 calc R . .
C18 C 0.8145(4) 0.5234(4) 0.0866(4) 0.0319(13) Uani 1 1 d . . .
H18 H 0.8508 0.5399 0.0336 0.038 Uiso 1 1 calc R . .
C19 C 0.7665(4) 0.4298(5) 0.0994(3) 0.0293(12) Uani 1 1 d . . .
H19 H 0.7709 0.3805 0.0556 0.035 Uiso 1 1 calc R . .
C20 C 0.7275(4) 0.2303(4) 0.2826(4) 0.0273(12) Uani 1 1 d . . .
C21 C 0.8089(4) 0.1550(4) 0.2667(4) 0.0307(13) Uani 1 1 d . . .
H21 H 0.8204 0.1301 0.2102 0.037 Uiso 1 1 calc R . .
C22 C 0.8732(6) 0.1169(5) 0.3351(5) 0.0459(18) Uani 1 1 d . . .
H22 H 0.9301 0.0663 0.3250 0.055 Uiso 1 1 calc R . .
C23 C 0.8558(5) 0.1509(4) 0.4156(4) 0.0412(16) Uani 1 1 d . . .
H23 H 0.9018 0.1244 0.4610 0.049 Uiso 1 1 calc R . .
C24 C 0.7733(5) 0.2228(4) 0.4334(4) 0.0388(14) Uani 1 1 d . . .
H24 H 0.7614 0.2449 0.4906 0.047 Uiso 1 1 calc R . .
C25 C 0.7062(5) 0.2636(4) 0.3658(4) 0.0325(13) Uani 1 1 d . . .
H25 H 0.6478 0.3127 0.3768 0.039 Uiso 1 1 calc R . .

loop_
_atom_site_aniso_label
_atom_site_aniso_U_11
_atom_site_aniso_U_22
_atom_site_aniso_U_33
_atom_site_aniso_U_23
_atom_site_aniso_U_13
_atom_site_aniso_U_12
Sb1 0.02234(14) 0.02229(16) 0.02105(15) 0.00131(15) 0.00115(15) 0.00113(15)
F1 0.0266(15) 0.0287(15) 0.0214(13) -0.0002(13) 0.0008(11) -0.0031(15)
F2 0.0259(15) 0.0328(17) 0.0357(19) 0.0060(15) 0.0033(14) 0.0099(13)
F3 0.0378(16) 0.0362(19) 0.0323(18) 0.0015(15) 0.0041(14) -0.0092(14)
P1 0.0161(6) 0.0229(7) 0.0220(6) -0.0024(5) -0.0014(5) 0.0019(5)
P2 0.0148(6) 0.0205(7) 0.0261(7) 0.0022(5) -0.0020(5) 0.0016(5)
O1 0.0206(16) 0.0242(18) 0.025(2) -0.0043(15) -0.0031(14) 0.0012(14)
O2 0.0191(17) 0.0191(18) 0.0258(19) 0.0002(14) 0.0016(14) -0.0009(15)
C1 0.020(2) 0.020(3) 0.022(3) 0.005(2) 0.000(2) -0.001(2)
C2 0.022(3) 0.035(3) 0.025(3) 0.000(2) -0.002(2) 0.001(2)
C3 0.018(3) 0.035(3) 0.034(3) -0.006(2) -0.003(2) -0.002(2)
C4 0.017(3) 0.036(3) 0.041(3) -0.010(3) 0.002(2) -0.001(2)
C5 0.017(2) 0.047(4) 0.035(3) -0.011(3) 0.002(2) -0.003(2)
C6 0.015(2) 0.033(3) 0.040(3) -0.011(3) 0.002(2) -0.006(2)
C7 0.0135(19) 0.028(3) 0.019(2) 0.004(2) 0.002(2) 0.004(2)
C8 0.032(3) 0.032(3) 0.026(3) 0.001(2) -0.004(3) 0.000(3)
C9 0.032(3) 0.025(3) 0.038(3) -0.001(3) -0.008(2) 0.001(3)
C10 0.021(3) 0.037(3) 0.033(3) 0.010(2) 0.000(2) 0.000(2)
C11 0.029(3) 0.045(3) 0.025(3) 0.007(2) 0.001(2) 0.009(2)
C12 0.024(2) 0.033(3) 0.022(3) -0.002(2) -0.006(2) 0.003(2)
C13 0.018(2) 0.021(3) 0.029(3) 0.003(2) -0.003(2) 0.000(2)
C14 0.014(2) 0.021(3) 0.033(3) 0.004(2) -0.003(2) 0.004(2)
C15 0.028(3) 0.019(3) 0.028(3) 0.002(2) 0.002(2) 0.005(2)
C16 0.028(3) 0.022(3) 0.044(3) -0.006(3) -0.008(2) 0.003(3)
C17 0.022(3) 0.029(3) 0.057(4) 0.011(3) -0.002(3) -0.001(3)
C18 0.021(2) 0.032(3) 0.043(4) 0.012(3) 0.003(3) 0.001(2)
C19 0.018(2) 0.031(3) 0.039(3) 0.003(3) 0.000(2) 0.008(2)
C20 0.020(2) 0.024(3) 0.037(3) 0.009(2) -0.010(2) -0.002(2)
C21 0.018(2) 0.023(3) 0.052(4) -0.001(3) -0.008(3) 0.004(2)
C22 0.039(4) 0.030(3) 0.069(5) 0.010(3) -0.023(3) 0.007(3)
C23 0.043(3) 0.031(3) 0.049(4) 0.015(3) -0.032(3) -0.010(3)
C24 0.045(3) 0.035(3) 0.036(3) 0.006(3) -0.010(3) -0.011(3)
C25 0.033(3) 0.024(3) 0.041(3) 0.008(3) -0.012(3) -0.003(2)

loop_
_atom_type_symbol
_atom_type_description
_atom_type_scat_dispersion_real
_atom_type_scat_dispersion_imag
_atom_type_scat_source
C C 0.0033 0.0016 'International Tables Vol C Tables 4.2.6.8 and 6.1.1.4'
H H 0.0000 0.0000 'International Tables Vol C Tables 4.2.6.8 and 6.1.1.4'
F F 0.0171 0.0103 'International Tables Vol C Tables 4.2.6.8 and 6.1.1.4'
O O 0.0106 0.0060 'International Tables Vol C Tables 4.2.6.8 and 6.1.1.4'
P P 0.1023 0.0942 'International Tables Vol C Tables 4.2.6.8 and 6.1.1.4'
Sb Sb -0.5866 1.5461 'International Tables Vol C Tables 4.2.6.8 and 6.1.1.4'

loop_
_geom_angle_atom_site_label_1
_geom_angle_atom_site_label_2
_geom_angle_atom_site_label_3
_geom_angle
_geom_angle_site_symmetry_1
_geom_angle_site_symmetry_3
_geom_angle_publ_flag
F1 Sb1 F2 90.17(13) . . ?
F1 Sb1 F3 81.68(13) . . ?
F2 Sb1 F3 88.40(13) . . ?
F1 Sb1 O2 78.01(12) . . ?
F2 Sb1 O2 83.85(13) . . ?
F3 Sb1 O2 158.20(12) . . ?
F1 Sb1 O1 78.27(12) . . ?
F2 Sb1 O1 160.21(12) . . ?
F3 Sb1 O1 105.49(12) . . ?
O2 Sb1 O1 78.10(11) . . ?
O1 P1 C1 110.9(2) . . ?
O1 P1 C7 112.1(2) . . ?
C1 P1 C7 109.9(2) . . ?
O1 P1 C13 112.2(2) . . ?
C1 P1 C13 105.8(2) . . ?
C7 P1 C13 105.6(2) . . ?
O2 P2 C20 112.8(2) . . ?
O2 P2 C14 109.8(2) . . ?
C20 P2 C14 106.7(2) . . ?
O2 P2 C13 113.0(2) . . ?
C20 P2 C13 106.5(3) . . ?
C14 P2 C13 107.6(2) . . ?
P1 O1 Sb1 126.67(18) . . ?
P2 O2 Sb1 128.67(19) . . ?
C6 C1 C2 120.4(5) . . ?
C6 C1 P1 123.1(4) . . ?
C2 C1 P1 116.4(4) . . ?
C3 C2 C1 118.6(5) . . ?
C3 C2 H2 120.7 . . ?
C1 C2 H2 120.7 . . ?
C4 C3 C2 120.9(5) . . ?
C4 C3 H3 119.6 . . ?
C2 C3 H3 119.6 . . ?
C5 C4 C3 119.6(5) . . ?
C5 C4 H4 120.2 . . ?
C3 C4 H4 120.2 . . ?
C4 C5 C6 120.5(5) . . ?
C4 C5 H5 119.7 . . ?
C6 C5 H5 119.7 . . ?
C1 C6 C5 119.9(5) . . ?
C1 C6 H6 120.0 . . ?
C5 C6 H6 120.0 . . ?
C12 C7 C8 120.8(5) . . ?
C12 C7 P1 117.6(4) . . ?
C8 C7 P1 121.3(4) . . ?
C9 C8 C7 118.8(5) . . ?
C9 C8 H8 120.6 . . ?
C7 C8 H8 120.6 . . ?
C8 C9 C10 120.6(6) . . ?
C8 C9 H9 119.7 . . ?
C10 C9 H9 119.7 . . ?
C11 C10 C9 120.2(5) . . ?
C11 C10 H10 119.9 . . ?
C9 C10 H10 119.9 . . ?
C10 C11 C12 119.7(5) . . ?
C10 C11 H11 120.2 . . ?
C12 C11 H11 120.2 . . ?
C7 C12 C11 119.9(5) . . ?
C7 C12 H12 120.1 . . ?
C11 C12 H12 120.1 . . ?
P1 C13 P2 112.9(3) . . ?
P1 C13 H13A 109.0 . . ?
P2 C13 H13A 109.0 . . ?
P1 C13 H13B 109.0 . . ?
P2 C13 H13B 109.0 . . ?
H13A C13 H13B 107.8 . . ?
C15 C14 C19 119.6(5) . . ?
C15 C14 P2 121.2(4) . . ?
C19 C14 P2 119.2(4) . . ?
C16 C15 C14 120.5(5) . . ?
C16 C15 H15 119.8 . . ?
C14 C15 H15 119.8 . . ?
C17 C16 C15 118.9(6) . . ?
C17 C16 H16 120.5 . . ?
C15 C16 H16 120.5 . . ?
C16 C17 C18 122.3(6) . . ?
C16 C17 H17 118.9 . . ?
C18 C17 H17 118.9 . . ?
C19 C18 C17 118.9(5) . . ?
C19 C18 H18 120.6 . . ?
C17 C18 H18 120.6 . . ?
C18 C19 C14 119.8(6) . . ?
C18 C19 H19 120.1 . . ?
C14 C19 H19 120.1 . . ?
C21 C20 C25 120.9(5) . . ?
C21 C20 P2 118.6(5) . . ?
C25 C20 P2 120.5(4) . . ?
C20 C21 C22 118.6(6) . . ?
C20 C21 H21 120.7 . . ?
C22 C21 H21 120.7 . . ?
C23 C22 C21 120.9(6) . . ?
C23 C22 H22 119.5 . . ?
C21 C22 H22 119.5 . . ?
C22 C23 C24 121.6(6) . . ?
C22 C23 H23 119.2 . . ?
C24 C23 H23 119.2 . . ?
C23 C24 C25 119.4(6) . . ?
C23 C24 H24 120.3 . . ?
C25 C24 H24 120.3 . . ?
C20 C25 C24 118.6(5) . . ?
C20 C25 H25 120.7 . . ?
C24 C25 H25 120.7 . . ?

loop_
_geom_bond_atom_site_label_1
_geom_bond_atom_site_label_2
_geom_bond_distance
_geom_bond_site_symmetry_2
_geom_bond_publ_flag
Sb1 F1 1.916(3) . ?
Sb1 F2 1.921(3) . ?
Sb1 F3 2.018(3) . ?
Sb1 O2 2.306(3) . ?
Sb1 O1 2.593(3) . ?
P1 O1 1.493(4) . ?
P1 C1 1.794(5) . ?
P1 C7 1.800(5) . ?
P1 C13 1.807(5) . ?
P2 O2 1.508(4) . ?
P2 C20 1.795(5) . ?
P2 C14 1.797(6) . ?
P2 C13 1.825(5) . ?
C1 C6 1.380(7) . ?
C1 C2 1.402(7) . ?
C2 C3 1.396(7) . ?
C2 H2 0.9500 . ?
C3 C4 1.386(8) . ?
C3 H3 0.9500 . ?
C4 C5 1.379(7) . ?
C4 H4 0.9500 . ?
C5 C6 1.390(7) . ?
C5 H5 0.9500 . ?
C6 H6 0.9500 . ?
C7 C12 1.380(7) . ?
C7 C8 1.392(7) . ?
C8 C9 1.383(8) . ?
C8 H8 0.9500 . ?
C9 C10 1.388(8) . ?
C9 H9 0.9500 . ?
C10 C11 1.380(8) . ?
C10 H10 0.9500 . ?
C11 C12 1.389(8) . ?
C11 H11 0.9500 . ?
C12 H12 0.9500 . ?
C13 H13A 0.9900 . ?
C13 H13B 0.9900 . ?
C14 C15 1.387(7) . ?
C14 C19 1.403(7) . ?
C15 C16 1.384(8) . ?
C15 H15 0.9500 . ?
C16 C17 1.362(8) . ?
C16 H16 0.9500 . ?
C17 C18 1.390(9) . ?
C17 H17 0.9500 . ?
C18 C19 1.378(8) . ?
C18 H18 0.9500 . ?
C19 H19 0.9500 . ?
C20 C21 1.391(7) . ?
C20 C25 1.392(8) . ?
C21 C22 1.391(8) . ?
C21 H21 0.9500 . ?
C22 C23 1.349(10) . ?
C22 H22 0.9500 . ?
C23 C24 1.373(9) . ?
C23 H23 0.9500 . ?
C24 C25 1.412(8) . ?
C24 H24 0.9500 . ?
C25 H25 0.9500 . ?

loop_
_geom_torsion_atom_site_label_1
_geom_torsion_atom_site_label_2
_geom_torsion_atom_site_label_3
_geom_torsion_atom_site_label_4
_geom_torsion
_geom_torsion_site_symmetry_1
_geom_torsion_site_symmetry_2
_geom_torsion_site_symmetry_3
_geom_torsion_site_symmetry_4
_geom_torsion_publ_flag
Sb1 O1 P1 C13 -30.4(3) . . . . ?
O1 P1 C13 P2 64.7(3) . . . . ?
P1 C13 P2 O2 -31.1(4) . . . . ?
C13 P2 O2 Sb1 -42.2(3) . . . . ?
